data_4512144
loop_
_publ_author_name
'Yang, Weiting'
'Tian, Wan-Guo'
'Liu, Xiao-Xiao'
'Wang, Lei'
'Sun, Zhong-Ming'

_publ_section_title
;
 Syntheses, Structures, Luminescence, and Photocatalytic Properties of a
 Series of Uranyl Coordination Polymers
;
_journal_issue 11
_journal_name_full 'Crystal Growth &amp; Design'
_journal_page_first 5904
_journal_paper_doi 10.1021/cg501118b
_journal_volume 14
_journal_year 2014
_chemical_formula_sum 'C26 H23 N3 O14 U'
_chemical_formula_weight 839.50
_chemical_name_systematic
; 
 ? 
;
_space_group_IT_number 2
_symmetry_cell_setting triclinic
_symmetry_space_group_name_Hall '-P 1'
_symmetry_space_group_name_H-M 'P -1'
_atom_sites_solution_hydrogens geom
_atom_sites_solution_primary direct
_atom_sites_solution_secondary difmap
_audit_creation_method SHELXL-97
_cell_angle_alpha 92.145(6)
_cell_angle_beta 101.517(6)
_cell_angle_gamma 97.816(6)
_cell_formula_units_Z 2
_cell_length_a 8.991(2)
_cell_length_b 11.589(3)
_cell_length_c 13.497(4)
_cell_measurement_reflns_used 2376
_cell_measurement_temperature 296(2)
_cell_measurement_theta_max 22.22
_cell_measurement_theta_min 2.34
_cell_volume 1362.2(6)
_computing_cell_refinement 'Bruker SMART'
_computing_data_collection 'Bruker SMART'
_computing_data_reduction 'Bruker SAINT'
_computing_molecular_graphics 'Bruker SHELXTL'
_computing_publication_material 'Bruker SHELXTL'
_computing_structure_refinement 'SHELXL-97 (Sheldrick, 1997)'
_computing_structure_solution 'SHELXS-97 (Sheldrick, 1990)'
_diffrn_ambient_temperature 296(2)
_diffrn_measured_fraction_theta_full 0.991
_diffrn_measured_fraction_theta_max 0.991
_diffrn_measurement_device_type 'CCD area detector'
_diffrn_measurement_method 'phi and omega scans'
_diffrn_radiation_monochromator graphite
_diffrn_radiation_source 'fine-focus sealed tube'
_diffrn_radiation_type MoK\a
_diffrn_radiation_wavelength 0.71073
_diffrn_reflns_av_R_equivalents 0.0370
_diffrn_reflns_av_sigmaI/netI 0.0677
_diffrn_reflns_limit_h_max 11
_diffrn_reflns_limit_h_min -11
_diffrn_reflns_limit_k_max 13
_diffrn_reflns_limit_k_min -14
_diffrn_reflns_limit_l_max 16
_diffrn_reflns_limit_l_min -12
_diffrn_reflns_number 8719
_diffrn_reflns_theta_full 26.14
_diffrn_reflns_theta_max 26.14
_diffrn_reflns_theta_min 1.54
_exptl_absorpt_coefficient_mu 6.039
_exptl_absorpt_correction_T_max 0.3372
_exptl_absorpt_correction_T_min 0.2827
_exptl_absorpt_correction_type multi-scan
_exptl_absorpt_process_details sadabs
_exptl_crystal_density_diffrn 2.047
_exptl_crystal_density_method 'not measured'
_exptl_crystal_F_000 808
_exptl_crystal_size_max 0.28
_exptl_crystal_size_mid 0.25
_exptl_crystal_size_min 0.23
_refine_diff_density_max 0.979
_refine_diff_density_min -0.720
_refine_diff_density_rms 0.158
_refine_ls_extinction_method none
_refine_ls_goodness_of_fit_ref 1.027
_refine_ls_hydrogen_treatment constr
_refine_ls_matrix_type full
_refine_ls_number_parameters 397
_refine_ls_number_reflns 5386
_refine_ls_number_restraints 0
_refine_ls_restrained_S_all 1.027
_refine_ls_R_factor_all 0.0448
_refine_ls_R_factor_gt 0.0370
_refine_ls_shift/su_max 0.001
_refine_ls_shift/su_mean 0.000
_refine_ls_structure_factor_coef Fsqd
_refine_ls_weighting_details 'calc w=1/[\s^2^(Fo^2^)+(0.0266P)^2^+0.0000P] where P=(Fo^2^+2Fc^2^)/3'
_refine_ls_weighting_scheme calc
_refine_ls_wR_factor_gt 0.0738
_refine_ls_wR_factor_ref 0.0778
_reflns_number_gt 4697
_reflns_number_total 5386
_reflns_threshold_expression >2sigma(I)
_cod_data_source_file cg501118b_si_002.cif
_cod_data_source_block 1
_cod_depositor_comments
;
The following automatic conversions were performed:

'_symmetry_cell_setting' value 'Triclinic' changed to 'triclinic'
according to
/home/saulius/struct/COD-crude-data--automatic-downloads/rss-feeds/ACS/lib/dictionaries/cif_core.dic
dictionary named 'cif_core.dic' version 2.4.2 from 2011-04-26.

Automatic conversion script
Id: cif_fix_values 2827 2014-09-09 07:05:25Z andrius 

 Adding full bibliography for 4512144--4512149.cif.
;
_cod_original_cell_volume 1362.1(6)
_cod_original_sg_symbol_H-M P-1
_cod_database_code 4512144

loop_
_symmetry_equiv_pos_as_xyz
'x, y, z'
'-x, -y, -z'

loop_
_atom_site_label
_atom_site_type_symbol
_atom_site_fract_x
_atom_site_fract_y
_atom_site_fract_z
_atom_site_U_iso_or_equiv
_atom_site_adp_type
_atom_site_occupancy
_atom_site_symmetry_multiplicity
_atom_site_calc_flag
_atom_site_refinement_flags
U1 U 0.38454(3) 0.364012(18) 0.835662(15) 0.02111(8) Uani 1 1 d .
O1 O 0.2473(5) 0.3581(4) 0.9127(3) 0.0346(10) Uani 1 1 d .
O2 O 0.5249(5) 0.3749(3) 0.7607(3) 0.0302(10) Uani 1 1 d .
O3 O 0.4352(5) 0.5706(3) 0.8677(3) 0.0294(10) Uani 1 1 d .
O4 O 0.4014(4) 0.6094(3) 1.0234(3) 0.0248(9) Uani 1 1 d .
O5 O 0.5468(5) 0.8151(3) 1.1092(3) 0.0296(10) Uani 1 1 d .
O6 O 0.3434(5) 0.8892(4) 1.1416(3) 0.0392(11) Uani 1 1 d .
O7 O -0.2286(5) 0.7835(3) 0.2765(3) 0.0301(10) Uani 1 1 d .
O8 O 0.0192(6) 0.8384(5) 0.2844(4) 0.0578(15) Uani 1 1 d .
O9 O -0.2219(5) 0.5536(3) 0.2903(3) 0.0344(11) Uani 1 1 d .
O10 O -0.3275(7) 0.4877(5) 0.4167(4) 0.075(2) Uani 1 1 d .
O11 O 0.1946(5) 0.8745(4) 0.6614(3) 0.0376(11) Uani 1 1 d .
O1W O 0.0745(11) 0.5507(9) 0.2428(10) 0.168(4) Uani 1 1 d .
O2W O 0.9767(6) 0.1488(5) 0.9220(3) 0.0525(14) Uani 1 1 d .
O3W O 0.0922(11) 0.5883(9) 0.0489(10) 0.176(5) Uani 1 1 d .
C1 C 0.4036(7) 0.6366(5) 0.9338(5) 0.0264(14) Uani 1 1 d .
C2 C 0.4178(7) 0.8479(5) 1.0826(4) 0.0260(13) Uani 1 1 d .
C3 C 0.3539(7) 0.7505(5) 0.9007(4) 0.0224(12) Uani 1 1 d .
C4 C 0.3485(6) 0.8428(5) 0.9703(4) 0.0205(12) Uani 1 1 d .
C5 C 0.2880(7) 0.9409(5) 0.9336(4) 0.0255(13) Uani 1 1 d .
H5 H 0.2846 1.0023 0.9791 0.031 Uiso 1 1 calc R
C6 C 0.2323(7) 0.9494(5) 0.8302(4) 0.0292(14) Uani 1 1 d .
H6 H 0.1906 1.0149 0.8067 0.035 Uiso 1 1 calc R
C7 C 0.2407(7) 0.8582(5) 0.7637(4) 0.0249(13) Uani 1 1 d .
C8 C 0.3019(7) 0.7599(5) 0.7984(4) 0.0265(13) Uani 1 1 d .
H8 H 0.3079 0.6999 0.7523 0.032 Uiso 1 1 calc R
C9 C -0.0876(7) 0.7920(5) 0.3199(4) 0.0291(14) Uani 1 1 d .
C10 C -0.2359(8) 0.5558(5) 0.3836(5) 0.0381(17) Uani 1 1 d .
C11 C -0.0527(7) 0.7496(5) 0.4264(4) 0.0236(13) Uani 1 1 d .
C12 C 0.0540(7) 0.8220(5) 0.4979(4) 0.0241(13) Uani 1 1 d .
H12 H 0.1054 0.8899 0.4786 0.029 Uiso 1 1 calc R
C13 C 0.0852(7) 0.7943(5) 0.5985(4) 0.0256(13) Uani 1 1 d .
C14 C 0.0084(7) 0.6965(5) 0.6300(4) 0.0294(14) Uani 1 1 d .
H14 H 0.0265 0.6801 0.6979 0.035 Uiso 1 1 calc R
C15 C -0.0964(7) 0.6230(5) 0.5582(4) 0.0297(14) Uani 1 1 d .
H15 H -0.1477 0.5559 0.5789 0.036 Uiso 1 1 calc R
C16 C -0.1283(7) 0.6457(5) 0.4556(4) 0.0301(14) Uani 1 1 d .
C17 C 0.4798(7) 0.2348(5) 0.4725(5) 0.0302(14) Uani 1 1 d .
C18 C 0.6168(7) 0.2718(6) 0.5404(5) 0.0351(15) Uani 1 1 d .
H18 H 0.6881 0.3296 0.5234 0.042 Uiso 1 1 calc R
C19 C 0.6482(8) 0.2242(6) 0.6322(5) 0.0415(17) Uani 1 1 d .
H19 H 0.7407 0.2491 0.6773 0.050 Uiso 1 1 calc R
C20 C 0.4133(9) 0.1034(6) 0.5943(5) 0.0440(18) Uani 1 1 d .
H20 H 0.3454 0.0452 0.6141 0.053 Uiso 1 1 calc R
C21 C 0.3740(8) 0.1474(6) 0.5008(5) 0.0389(16) Uani 1 1 d .
H21 H 0.2804 0.1204 0.4576 0.047 Uiso 1 1 calc R
C22 C 0.3422(7) 0.2611(5) 0.2967(5) 0.0308(14) Uani 1 1 d .
C23 C 0.2737(9) 0.1470(6) 0.2635(5) 0.0456(18) Uani 1 1 d .
H23 H 0.2928 0.0853 0.3039 0.055 Uiso 1 1 calc R
C24 C 0.1784(9) 0.1285(6) 0.1707(6) 0.050(2) Uani 1 1 d .
H24 H 0.1335 0.0525 0.1479 0.060 Uiso 1 1 calc R
C25 C 0.2080(8) 0.3245(7) 0.1413(5) 0.0445(18) Uani 1 1 d .
H25 H 0.1844 0.3839 0.0991 0.053 Uiso 1 1 calc R
C26 C 0.3051(8) 0.3506(6) 0.2337(5) 0.0349(15) Uani 1 1 d .
H26 H 0.3463 0.4277 0.2545 0.042 Uiso 1 1 calc R
N1 N 0.4490(6) 0.2917(5) 0.3849(4) 0.0377(13) Uani 1 1 d .
H1A H 0.5063 0.3576 0.3854 0.045 Uiso 1 1 calc R
N2 N 0.5454(7) 0.1420(5) 0.6565(4) 0.0398(14) Uani 1 1 d .
H2 H 0.5657 0.1131 0.7146 0.048 Uiso 1 1 calc R
N3 N 0.1473(7) 0.2141(6) 0.1116(4) 0.0482(16) Uani 1 1 d .
H3 H 0.0870 0.1984 0.0532 0.058 Uiso 1 1 calc R

loop_
_atom_site_aniso_label
_atom_site_aniso_U_11
_atom_site_aniso_U_22
_atom_site_aniso_U_33
_atom_site_aniso_U_23
_atom_site_aniso_U_13
_atom_site_aniso_U_12
U1 0.02580(13) 0.02009(12) 0.01486(12) 0.00170(8) -0.00280(8) 0.00452(8)
O1 0.035(3) 0.042(3) 0.028(2) 0.0022(19) 0.008(2) 0.005(2)
O2 0.044(3) 0.022(2) 0.026(2) 0.0014(17) 0.012(2) 0.0043(19)
O3 0.037(3) 0.026(2) 0.024(2) -0.0051(18) -0.0007(19) 0.0105(19)
O4 0.029(2) 0.019(2) 0.021(2) 0.0004(16) -0.0073(18) 0.0038(17)
O5 0.030(2) 0.020(2) 0.030(2) 0.0047(17) -0.0118(19) 0.0009(18)
O6 0.057(3) 0.043(3) 0.018(2) 0.0008(19) 0.005(2) 0.017(2)
O7 0.032(3) 0.026(2) 0.026(2) 0.0029(17) -0.0116(19) 0.0074(19)
O8 0.039(3) 0.102(4) 0.029(3) 0.034(3) 0.003(2) -0.002(3)
O9 0.046(3) 0.028(2) 0.022(2) -0.0007(17) -0.016(2) 0.011(2)
O10 0.076(4) 0.080(4) 0.039(3) 0.030(3) -0.024(3) -0.050(3)
O11 0.057(3) 0.030(2) 0.015(2) 0.0059(17) -0.009(2) -0.011(2)
O1W 0.113(7) 0.147(9) 0.273(13) 0.055(8) 0.064(8) 0.072(7)
O2W 0.056(3) 0.073(4) 0.023(3) 0.003(2) 0.004(2) -0.005(3)
O3W 0.108(8) 0.174(10) 0.268(14) 0.073(9) 0.061(9) 0.053(7)
C1 0.022(3) 0.022(3) 0.027(3) 0.002(3) -0.009(3) -0.005(2)
C2 0.035(4) 0.016(3) 0.023(3) 0.005(2) -0.004(3) -0.001(3)
C3 0.026(3) 0.018(3) 0.020(3) 0.000(2) -0.001(3) 0.003(2)
C4 0.022(3) 0.022(3) 0.017(3) 0.004(2) 0.001(2) 0.005(2)
C5 0.034(4) 0.019(3) 0.022(3) 0.000(2) 0.001(3) 0.010(3)
C6 0.037(4) 0.022(3) 0.025(3) 0.005(2) -0.005(3) 0.008(3)
C7 0.033(3) 0.025(3) 0.011(3) 0.006(2) -0.004(2) -0.003(3)
C8 0.031(3) 0.027(3) 0.019(3) 0.002(2) -0.001(3) 0.003(3)
C9 0.034(4) 0.030(3) 0.018(3) 0.001(2) -0.007(3) 0.004(3)
C10 0.039(4) 0.029(4) 0.033(4) 0.012(3) -0.022(3) -0.003(3)
C11 0.028(3) 0.028(3) 0.016(3) 0.007(2) 0.001(2) 0.008(3)
C12 0.027(3) 0.025(3) 0.019(3) 0.008(2) 0.000(3) 0.004(3)
C13 0.033(4) 0.025(3) 0.017(3) 0.002(2) 0.000(3) 0.006(3)
C14 0.041(4) 0.033(3) 0.013(3) 0.010(2) 0.003(3) 0.001(3)
C15 0.026(3) 0.034(4) 0.021(3) 0.008(3) -0.007(3) -0.009(3)
C16 0.033(4) 0.032(4) 0.022(3) 0.007(3) 0.000(3) 0.000(3)
C17 0.038(4) 0.029(3) 0.027(3) 0.004(3) 0.009(3) 0.011(3)
C18 0.027(4) 0.048(4) 0.030(4) 0.006(3) 0.003(3) 0.006(3)
C19 0.041(4) 0.056(5) 0.027(4) -0.002(3) 0.001(3) 0.014(4)
C20 0.066(5) 0.032(4) 0.035(4) 0.006(3) 0.014(4) 0.005(4)
C21 0.042(4) 0.041(4) 0.033(4) 0.002(3) 0.004(3) 0.005(3)
C22 0.033(4) 0.035(4) 0.025(3) 0.002(3) 0.008(3) 0.002(3)
C23 0.060(5) 0.038(4) 0.035(4) 0.000(3) -0.001(4) 0.009(4)
C24 0.060(5) 0.038(4) 0.047(5) -0.011(4) 0.006(4) 0.000(4)
C25 0.048(5) 0.053(5) 0.030(4) 0.012(3) 0.004(3) 0.004(4)
C26 0.045(4) 0.033(4) 0.027(3) 0.010(3) 0.008(3) 0.001(3)
N1 0.037(3) 0.038(3) 0.032(3) 0.012(2) -0.002(3) -0.004(3)
N2 0.062(4) 0.046(4) 0.017(3) 0.008(2) 0.010(3) 0.025(3)
N3 0.048(4) 0.064(4) 0.027(3) 0.001(3) -0.008(3) 0.009(3)

loop_
_atom_type_symbol
_atom_type_description
_atom_type_scat_dispersion_real
_atom_type_scat_dispersion_imag
_atom_type_scat_source
C C 0.0033 0.0016 'International Tables Vol C Tables 4.2.6.8 and 6.1.1.4'
H H 0.0000 0.0000 'International Tables Vol C Tables 4.2.6.8 and 6.1.1.4'
N N 0.0061 0.0033 'International Tables Vol C Tables 4.2.6.8 and 6.1.1.4'
O O 0.0106 0.0060 'International Tables Vol C Tables 4.2.6.8 and 6.1.1.4'
U U -9.6767 9.6646 'International Tables Vol C Tables 4.2.6.8 and 6.1.1.4'

loop_
_geom_angle_atom_site_label_1
_geom_angle_atom_site_label_2
_geom_angle_atom_site_label_3
_geom_angle
_geom_angle_site_symmetry_1
_geom_angle_site_symmetry_3
O1 U1 O2 177.95(19) . .
O1 U1 O9 90.56(18) . 2_566
O2 U1 O9 89.50(18) . 2_566
O1 U1 O7 90.62(18) . 2_566
O2 U1 O7 91.33(17) . 2_566
O9 U1 O7 70.10(14) 2_566 2_566
O1 U1 O5 90.69(18) . 2_667
O2 U1 O5 90.50(16) . 2_667
O9 U1 O5 142.89(14) 2_566 2_667
O7 U1 O5 72.79(13) 2_566 2_667
O1 U1 O3 89.33(17) . .
O2 U1 O3 88.74(16) . .
O9 U1 O3 71.99(14) 2_566 .
O7 U1 O3 142.09(14) 2_566 .
O5 U1 O3 145.12(14) 2_667 .
O1 U1 O4 93.90(17) . 2_667
O2 U1 O4 85.00(17) . 2_667
O9 U1 O4 148.68(14) 2_566 2_667
O7 U1 O4 140.68(13) 2_566 2_667
O5 U1 O4 68.12(13) 2_667 2_667
O3 U1 O4 77.08(13) . 2_667
C1 O3 U1 131.6(4) . .
C1 O4 U1 126.4(4) . 2_667
C2 O5 U1 131.4(4) . 2_667
C9 O7 U1 130.2(4) . 2_566
C10 O9 U1 122.8(4) . 2_566
C13 O11 C7 121.1(4) . .
O3 C1 O4 123.8(5) . .
O3 C1 C3 117.0(5) . .
O4 C1 C3 118.9(5) . .
O6 C2 O5 125.3(6) . .
O6 C2 C4 116.7(5) . .
O5 C2 C4 117.9(5) . .
C8 C3 C4 119.7(5) . .
C8 C3 C1 117.7(5) . .
C4 C3 C1 122.5(5) . .
C5 C4 C3 118.7(5) . .
C5 C4 C2 116.8(5) . .
C3 C4 C2 124.3(5) . .
C4 C5 C6 121.6(5) . .
C7 C6 C5 118.4(5) . .
C6 C7 O11 116.1(5) . .
C6 C7 C8 121.0(5) . .
O11 C7 C8 122.7(5) . .
C3 C8 C7 120.6(5) . .
O8 C9 O7 124.4(6) . .
O8 C9 C11 118.6(6) . .
O7 C9 C11 116.9(5) . .
O10 C10 O9 124.4(6) . .
O10 C10 C16 118.6(6) . .
O9 C10 C16 117.0(6) . .
C12 C11 C16 119.6(5) . .
C12 C11 C9 116.6(5) . .
C16 C11 C9 123.8(5) . .
C11 C12 C13 120.5(5) . .
C14 C13 O11 124.7(5) . .
C14 C13 C12 121.2(6) . .
O11 C13 C12 114.1(5) . .
C13 C14 C15 118.3(5) . .
C14 C15 C16 122.5(5) . .
C15 C16 C11 117.9(5) . .
C15 C16 C10 117.8(5) . .
C11 C16 C10 124.3(5) . .
N1 C17 C18 118.2(6) . .
N1 C17 C21 123.4(6) . .
C18 C17 C21 118.2(6) . .
C19 C18 C17 120.6(6) . .
N2 C19 C18 119.6(7) . .
N2 C20 C21 121.4(7) . .
C20 C21 C17 118.0(7) . .
N1 C22 C23 124.8(6) . .
N1 C22 C26 117.2(6) . .
C23 C22 C26 118.0(6) . .
C24 C23 C22 118.4(7) . .
N3 C24 C23 122.5(7) . .
N3 C25 C26 120.2(7) . .
C25 C26 C22 119.9(6) . .
C22 N1 C17 130.9(6) . .
C20 N2 C19 122.2(6) . .
C24 N3 C25 120.9(6) . .

loop_
_geom_bond_atom_site_label_1
_geom_bond_atom_site_label_2
_geom_bond_distance
_geom_bond_site_symmetry_2
U1 O1 1.761(4) .
U1 O2 1.763(4) .
U1 O9 2.334(4) 2_566
U1 O7 2.342(4) 2_566
U1 O5 2.350(4) 2_667
U1 O3 2.382(4) .
U1 O4 2.398(4) 2_667
O3 C1 1.253(7) .
O4 C1 1.264(7) .
O4 U1 2.398(4) 2_667
O5 C2 1.258(7) .
O5 U1 2.351(4) 2_667
O6 C2 1.257(7) .
O7 C9 1.274(7) .
O7 U1 2.342(4) 2_566
O8 C9 1.227(7) .
O9 C10 1.289(7) .
O9 U1 2.334(4) 2_566
O10 C10 1.224(8) .
O11 C13 1.383(7) .
O11 C7 1.388(6) .
C1 C3 1.506(8) .
C2 C4 1.514(8) .
C3 C8 1.380(8) .
C3 C4 1.410(7) .
C4 C5 1.391(7) .
C5 C6 1.399(8) .
C6 C7 1.381(8) .
C7 C8 1.388(8) .
C9 C11 1.523(8) .
C10 C16 1.497(8) .
C11 C12 1.381(8) .
C11 C16 1.411(8) .
C12 C13 1.389(7) .
C13 C14 1.372(8) .
C14 C15 1.381(8) .
C15 C16 1.399(8) .
C17 N1 1.374(8) .
C17 C18 1.384(9) .
C17 C21 1.410(9) .
C18 C19 1.369(9) .
C19 N2 1.332(9) .
C20 N2 1.321(9) .
C20 C21 1.378(9) .
C22 N1 1.373(8) .
C22 C23 1.396(9) .
C22 C26 1.399(9) .
C23 C24 1.361(10) .
C24 N3 1.321(9) .
C25 N3 1.334(9) .
C25 C26 1.368(9) .
